data_7219201
loop_
_publ_author_name
'Zhang, Ying'
'Zhang, Liangliang'
'Liu, Heyuan'
'Sun, Di'
'Li, Xiyou'

_publ_section_title
;
 Synthesis and aggregation properties of a series of dumbbell polyhedral
 oligosilsesquioxane-perylene diimide triads
;
_journal_issue 6
_journal_name_full CrystEngComm
_journal_page_first 1453
_journal_paper_doi 10.1039/C4CE02392G
_journal_volume 17
_journal_year 2015
_chemical_formula_moiety 'C132 H190 Cl9 N2 O32 Si16, 3(C H Cl3)'
_chemical_formula_sum 'C135 H193 Cl9 N2 O32 Si16'
_chemical_formula_weight 3124.40
_chemical_name_systematic
; 
 ? 
;
_space_group_IT_number 2
_symmetry_cell_setting triclinic
_symmetry_space_group_name_Hall '-P 1'
_symmetry_space_group_name_H-M 'P -1'
_atom_sites_solution_hydrogens geom
_atom_sites_solution_primary direct
_atom_sites_solution_secondary difmap
_audit_creation_method SHELXL-97
_audit_update_record
;
2014-12-29 deposited with the CCDC.
2015-01-02 downloaded from the CCDC.
;
_cell_angle_alpha 100.751(10)
_cell_angle_beta 95.049(11)
_cell_angle_gamma 102.622(10)
_cell_formula_units_Z 2
_cell_length_a 15.310(8)
_cell_length_b 15.323(9)
_cell_length_c 37.78(2)
_cell_measurement_reflns_used 1275
_cell_measurement_temperature 190(2)
_cell_measurement_theta_max 35.598
_cell_measurement_theta_min 4.361
_cell_volume 8420(8)
_computing_cell_refinement 'Bruker SAINT'
_computing_data_collection 'Bruker APEX II'
_computing_data_reduction 'Bruker SAINT'
_computing_molecular_graphics 'Bruker SAINT'
_computing_publication_material 'Bruker SAINT'
_computing_structure_refinement 'SHELXL-97 (Sheldrick, 1997)'
_computing_structure_solution 'SHELXS-97 (Sheldrick, 1990)'
_diffrn_ambient_temperature 190(2)
_diffrn_measured_fraction_theta_full 0.985
_diffrn_measured_fraction_theta_max 0.985
_diffrn_measurement_device_type 'Bruker APEX-II CCD'
_diffrn_measurement_method '\f and \w scans'
_diffrn_radiation_monochromator graphite
_diffrn_radiation_source 'fine-focus sealed tube'
_diffrn_radiation_type MoK\a
_diffrn_radiation_wavelength 0.71073
_diffrn_reflns_av_R_equivalents 0.1417
_diffrn_reflns_av_sigmaI/netI 0.6221
_diffrn_reflns_limit_h_max 18
_diffrn_reflns_limit_h_min -17
_diffrn_reflns_limit_k_max 18
_diffrn_reflns_limit_k_min -17
_diffrn_reflns_limit_l_max 21
_diffrn_reflns_limit_l_min -44
_diffrn_reflns_number 41600
_diffrn_reflns_theta_full 25.00
_diffrn_reflns_theta_max 25.00
_diffrn_reflns_theta_min 1.83
_exptl_absorpt_coefficient_mu 0.328
_exptl_absorpt_correction_T_max 0.9935
_exptl_absorpt_correction_T_min 0.9870
_exptl_absorpt_correction_type multi-scan
_exptl_absorpt_process_details sadabs
_exptl_crystal_colour red
_exptl_crystal_density_diffrn 1.232
_exptl_crystal_density_method 'not measured'
_exptl_crystal_description plate
_exptl_crystal_F_000 3300
_exptl_crystal_size_max 0.04
_exptl_crystal_size_mid 0.04
_exptl_crystal_size_min 0.02
_refine_diff_density_max 1.613
_refine_diff_density_min -0.848
_refine_diff_density_rms 0.133
_refine_ls_extinction_method none
_refine_ls_goodness_of_fit_ref 0.864
_refine_ls_hydrogen_treatment constr
_refine_ls_matrix_type full
_refine_ls_number_parameters 1516
_refine_ls_number_reflns 29191
_refine_ls_number_restraints 837
_refine_ls_restrained_S_all 0.865
_refine_ls_R_factor_all 0.4064
_refine_ls_R_factor_gt 0.1858
_refine_ls_shift/su_max 0.016
_refine_ls_shift/su_mean 0.000
_refine_ls_structure_factor_coef Fsqd
_refine_ls_weighting_details 'calc w=1/[\s^2^(Fo^2^)+(0.2000P)^2^+0.0000P] where P=(Fo^2^+2Fc^2^)/3'
_refine_ls_weighting_scheme calc
_refine_ls_wR_factor_gt 0.4245
_refine_ls_wR_factor_ref 0.5002
_reflns_number_gt 5051
_reflns_number_total 29191
_reflns_threshold_expression >2sigma(I)
_cod_data_source_file c4ce02392g2.cif
_cod_data_source_block p_sq_d
_cod_depositor_comments 'Adding full bibliography for 7219200--7219202.cif.'
_cod_original_sg_symbol_Hall '-p 1'
_cod_original_sg_symbol_H-M 'p -1'
_cod_database_code 7219201

loop_
_symmetry_equiv_pos_as_xyz
'x, y, z'
'-x, -y, -z'

loop_
_atom_site_label
_atom_site_type_symbol
_atom_site_fract_x
_atom_site_fract_y
_atom_site_fract_z
_atom_site_U_iso_or_equiv
_atom_site_adp_type
_atom_site_occupancy
_atom_site_symmetry_multiplicity
_atom_site_calc_flag
_atom_site_refinement_flags
Si1 Si 0.8325(3) 0.1045(4) 0.31717(12) 0.0590(16) Uani 1 1 d .
Si2 Si 0.6183(3) 0.5039(4) -0.24677(13) 0.0606(16) Uani 1 1 d .
Si3 Si 0.4466(3) 0.5067(4) -0.29385(12) 0.0482(14) Uani 1 1 d D
Si4 Si 0.7182(4) 0.6875(4) -0.26056(19) 0.0771(18) Uani 1 1 d D
Si5 Si 0.7200(4) -0.0743(4) 0.33444(13) 0.0721(18) Uani 1 1 d D
Si6 Si 0.9162(4) 0.2231(5) 0.43475(14) 0.080(2) Uani 1 1 d D
Si7 Si 0.7597(4) 0.2231(4) 0.37868(13) 0.083(2) Uani 1 1 d D
Si8 Si 0.8031(5) 0.0450(6) 0.45265(15) 0.102(3) Uani 1 1 d D
Si9 Si 0.9925(4) 0.1073(5) 0.37366(18) 0.088(2) Uani 1 1 d .
Cl7 Cl 0.4166(3) 0.0079(3) -0.12636(14) 0.0889(17) Uani 1 1 d D
Si16 Si 0.6484(4) 0.0429(5) 0.39610(15) 0.097(3) Uani 1 1 d D
Si10 Si 0.7848(4) 0.5951(7) -0.3266(2) 0.109(3) Uani 1 1 d D
Si12 Si 0.5456(4) 0.6919(4) -0.3112(2) 0.109(3) Uani 1 1 d D
Si14 Si 0.8773(5) -0.0738(5) 0.39164(19) 0.099(2) Uani 1 1 d D
Si13 Si 0.6110(5) 0.5828(5) -0.3783(2) 0.108(2) Uiso 1 1 d D
Cl8 Cl 0.4135(4) 0.0996(5) -0.18503(13) 0.125(3) Uani 1 1 d D
Si11 Si 0.6893(4) 0.4058(5) -0.3144(2) 0.103(3) Uani 1 1 d D
Si15 Si 0.5163(5) 0.4034(6) -0.36094(18) 0.119(3) Uani 1 1 d D
Cl9 Cl 0.3621(4) 0.1733(4) -0.11808(16) 0.124(2) Uani 1 1 d D
O6 O 0.6817(7) 0.6037(8) -0.2434(3) 0.063(3) Uani 1 1 d .
Cl5 Cl 0.8068(4) 0.2063(5) -0.14589(16) 0.140(3) Uani 1 1 d D
O31 O 0.7560(6) 0.0384(7) 0.0042(2) 0.0394(9) Uani 1 1 d U
O32 O 0.6094(6) 0.0698(7) -0.0244(2) 0.0409(9) Uani 1 1 d U
O25 O 0.8382(7) 0.3457(7) 0.1945(3) 0.055(3) Uani 1 1 d U
O29 O 0.9005(6) 0.5142(7) 0.0470(2) 0.0413(9) Uani 1 1 d U
C16 C 0.7765(9) 0.2640(11) 0.0645(4) 0.0398(7) Uani 1 1 d U
N2 N 0.8262(7) 0.1964(9) 0.1675(3) 0.0410(9) Uani 1 1 d U
O2 O 0.4702(7) 0.6097(7) -0.3012(3) 0.057(3) Uani 1 1 d .
O28 O 0.5935(6) 0.2412(7) -0.1264(3) 0.047(3) Uani 1 1 d U
Cl4 Cl 0.7417(5) 0.1664(7) -0.22077(16) 0.179(4) Uani 1 1 d D
C21 C 0.7963(9) 0.2370(11) 0.0983(4) 0.0400(8) Uani 1 1 d U
N1 N 0.6805(8) 0.3857(8) -0.1032(3) 0.0419(9) Uani 1 1 d U
C23 C 0.7409(9) 0.3085(10) -0.0053(4) 0.0401(7) Uani 1 1 d U
O27 O 0.7640(6) 0.5278(7) -0.0798(3) 0.046(3) Uani 1 1 d U
O10 O 0.6361(9) 0.7107(10) -0.2833(4) 0.098(4) Uani 1 1 d U
O22 O 0.7681(7) 0.0010(7) 0.3137(2) 0.054(3) Uani 1 1 d .
O26 O 0.8221(6) 0.0483(7) 0.1399(2) 0.040(2) Uani 1 1 d U
C28 C 0.6550(9) 0.1546(10) -0.0298(4) 0.0403(8) Uani 1 1 d U
O5 O 0.5156(7) 0.5025(8) -0.2587(3) 0.056(3) Uani 1 1 d .
C30 C 0.5855(10) -0.0073(11) -0.0534(4) 0.0417(10) Uani 1 1 d U
C31 C 0.7464(9) 0.1913(10) 0.0331(4) 0.0395(7) Uani 1 1 d U
C32 C 0.7877(9) 0.3546(11) 0.0628(4) 0.0404(7) Uani 1 1 d U
C33 C 0.7130(9) 0.2124(10) -0.0003(4) 0.0400(7) Uani 1 1 d U
C34 C 0.7205(9) 0.3324(10) -0.0374(4) 0.0403(8) Uani 1 1 d U
C35 C 0.7890(9) 0.3762(10) 0.0264(4) 0.0402(7) Uani 1 1 d U
O17 O 0.8427(7) 0.2476(9) 0.4105(3) 0.075(4) Uani 1 1 d .
C38 C 0.7981(9) 0.1486(11) 0.1000(4) 0.0399(8) Uani 1 1 d U
O23 O 0.6582(8) -0.0321(8) 0.3611(3) 0.075(4) Uani 1 1 d .
O19 O 0.7920(10) -0.1065(10) 0.3599(3) 0.112(5) Uani 1 1 d .
C42 C 0.6254(9) -0.2362(10) -0.0004(4) 0.0405(11) Uani 1 1 d U
C43 C 0.7605(9) 0.1016(10) 0.0356(4) 0.0394(8) Uani 1 1 d U
O4 O 0.4649(8) 0.4365(9) -0.3286(3) 0.089(4) Uani 1 1 d .
C45 C 0.7579(9) 0.4227(10) -0.0411(4) 0.0407(8) Uani 1 1 d U
O21 O 0.9322(8) 0.1110(9) 0.3376(3) 0.082(4) Uani 1 1 d U
C47 C 0.6327(9) 0.1798(10) -0.0609(4) 0.0403(8) Uani 1 1 d U
H47 H 0.5957 0.1347 -0.0803 0.048 Uiso 1 1 calc R
C48 C 0.8113(9) 0.3127(11) 0.1305(4) 0.0406(8) Uani 1 1 d U
C49 C 0.8320(10) 0.4593(10) 0.0205(4) 0.0408(8) Uani 1 1 d U
C50 C 0.8296(9) 0.2822(11) 0.1652(4) 0.0409(9) Uani 1 1 d U
O18 O 0.7902(8) 0.1735(8) 0.3413(3) 0.075(4) Uani 1 1 d .
C52 C 0.7357(10) 0.4527(12) -0.0769(4) 0.0413(9) Uani 1 1 d U
C53 C 0.8139(9) 0.1255(11) 0.1363(4) 0.0404(9) Uani 1 1 d U
O16 O 0.8739(10) 0.1474(9) 0.4549(3) 0.116(6) Uani 1 1 d .
C55 C 0.6404(10) 0.2932(11) -0.1014(4) 0.0412(9) Uani 1 1 d U
O30 O 0.7800(6) 0.5034(7) 0.0911(2) 0.0429(9) Uani 1 1 d U
C57 C 0.6395(10) -0.0192(10) -0.0804(4) 0.0423(11) Uani 1 1 d U
H57 H 0.6943 0.0246 -0.0801 0.051 Uiso 1 1 calc R
Cl2 Cl 0.9564(12) 0.7148(11) -0.0320(3) 0.373(9) Uiso 1 1 d D
O14 O 0.8486(9) -0.0268(10) 0.4318(4) 0.088(4) Uani 1 1 d .
C60 C 0.7380(9) -0.1224(10) -0.0169(4) 0.0400(11) Uani 1 1 d U
H60 H 0.7874 -0.1066 -0.0299 0.048 Uiso 1 1 calc R
C61 C 0.6617(9) 0.2716(10) -0.0663(4) 0.0406(8) Uani 1 1 d U
C62 C 0.7828(9) 0.0822(11) 0.0694(4) 0.0395(8) Uani 1 1 d U
H62 H 0.7872 0.0222 0.0710 0.047 Uiso 1 1 calc R
O9 O 0.7595(8) 0.4924(11) -0.3265(4) 0.110(6) Uani 1 1 d .
O3 O 0.5522(9) 0.4838(13) -0.3798(3) 0.096(5) Uani 1 1 d .
O11 O 0.6537(7) 0.4367(8) -0.2763(3) 0.065(3) Uani 1 1 d .
C66 C 0.8072(9) 0.3949(11) 0.1282(4) 0.0410(8) Uani 1 1 d U
H66 H 0.8139 0.4410 0.1495 0.049 Uiso 1 1 calc R
O12 O 0.6003(9) 0.3674(10) -0.3434(4) 0.120(6) Uani 1 1 d .
O15 O 0.9741(9) 0.1828(7) 0.4105(4) 0.090(5) Uani 1 1 d .
C69 C 0.7935(9) 0.4144(11) 0.0953(4) 0.0414(8) Uani 1 1 d U
C70 C 0.8184(9) 0.4859(10) -0.0141(4) 0.0407(8) Uani 1 1 d U
H70 H 0.8493 0.5436 -0.0180 0.049 Uiso 1 1 calc R
C71 C 0.5086(10) -0.0694(10) -0.0518(4) 0.0422(11) Uani 1 1 d U
H71 H 0.4714 -0.0575 -0.0335 0.051 Uiso 1 1 calc R
C72 C 0.6463(9) -0.0760(10) 0.0243(4) 0.0398(11) Uani 1 1 d U
H72 H 0.6281 -0.0294 0.0401 0.048 Uiso 1 1 calc R
O24 O 0.6750(8) 0.1522(10) 0.3880(3) 0.108(6) Uani 1 1 d .
C74 C 0.6116(10) -0.0977(10) -0.1083(4) 0.0431(11) Uani 1 1 d U
H74 H 0.6458 -0.1042 -0.1280 0.052 Uiso 1 1 calc R
C75 C 0.5790(5) 0.4315(7) -0.1477(2) 0.0442(11) Uani 1 1 d GU
H75 H 0.5329 0.4251 -0.1324 0.053 Uiso 1 1 calc R
C86 C 0.6622(6) 0.4152(7) -0.1371(2) 0.0436(10) Uani 1 1 d GU
C180 C 0.7296(5) 0.4245(7) -0.1594(2) 0.0445(11) Uani 1 1 d GU
H180 H 0.7864 0.4133 -0.1522 0.053 Uiso 1 1 calc R
C133 C 0.7138(5) 0.4501(7) -0.1924(2) 0.0450(12) Uani 1 1 d GU
H133 H 0.7598 0.4565 -0.2076 0.054 Uiso 1 1 calc R
C96 C 0.6306(6) 0.4664(7) -0.2030(2) 0.0448(12) Uani 1 1 d GU
C95 C 0.5632(5) 0.4571(7) -0.1806(2) 0.0446(12) Uani 1 1 d GU
H95 H 0.5063 0.4683 -0.1878 0.054 Uiso 1 1 calc R
Cl1 Cl 0.9570(10) 0.7840(8) -0.0950(3) 0.300(6) Uiso 1 1 d D
O20 O 0.9577(9) 0.0025(10) 0.3799(4) 0.104(5) Uani 1 1 d .
O13 O 0.7124(10) 0.0341(10) 0.4294(3) 0.109(6) Uani 1 1 d .
Cl6 Cl 0.6683(6) 0.0505(6) -0.1759(3) 0.217(4) Uani 1 1 d D
C81 C 0.9234(10) 0.6100(11) 0.0480(4) 0.0417(10) Uani 1 1 d U
O7 O 0.7772(10) 0.6598(11) -0.2878(5) 0.111(5) Uani 1 1 d .
C83 C 0.5787(10) -0.3349(10) -0.0029(4) 0.0411(12) Uani 1 1 d U
C84 C 1.0429(10) 0.7446(10) 0.0579(4) 0.0421(11) Uani 1 1 d U
H84 H 1.1058 0.7720 0.0606 0.051 Uiso 1 1 calc R
C85 C 0.8350(6) 0.1262(7) 0.27010(19) 0.0439(12) Uani 1 1 d GU
C128 C 0.7529(5) 0.1123(6) 0.2485(2) 0.0438(12) Uani 1 1 d GU
H128 H 0.6981 0.0872 0.2569 0.053 Uiso 1 1 calc R
C105 C 0.7508(5) 0.1351(7) 0.2145(2) 0.0432(11) Uani 1 1 d GU
H105 H 0.6947 0.1257 0.1997 0.052 Uiso 1 1 calc R
C92 C 0.8309(6) 0.1719(7) 0.20224(19) 0.0425(10) Uani 1 1 d GU
C110 C 0.9130(5) 0.1858(6) 0.2239(2) 0.0433(11) Uani 1 1 d GU
H110 H 0.9678 0.2109 0.2155 0.052 Uiso 1 1 calc R
C125 C 0.9151(5) 0.1629(7) 0.2578(2) 0.0438(12) Uani 1 1 d GU
H125 H 0.9712 0.1724 0.2726 0.053 Uiso 1 1 calc R
C87 C 0.4855(10) -0.1512(11) -0.0778(4) 0.0430(11) Uani 1 1 d U
H87 H 0.4357 -0.1977 -0.0752 0.052 Uiso 1 1 calc R
C88 C 0.9851(10) 0.8008(11) 0.0595(4) 0.0424(11) Uani 1 1 d U
C89 C 1.0165(10) 0.6510(10) 0.0526(4) 0.0420(11) Uani 1 1 d U
H89 H 1.0598 0.6150 0.0521 0.050 Uiso 1 1 calc R
C91 C 0.8621(10) 0.7308(11) 0.1747(4) 0.0458(12) Uani 1 1 d U
Cl3 Cl 0.9776(9) 0.6060(8) -0.0957(3) 0.285(6) Uiso 1 1 d D
C94 C 0.7121(10) -0.0531(10) 0.0059(4) 0.0397(10) Uani 1 1 d U
C97 C 0.8621(10) 0.6647(10) 0.0480(4) 0.0421(11) Uani 1 1 d U
H97 H 0.7993 0.6364 0.0436 0.050 Uiso 1 1 calc R
O8 O 0.7158(11) 0.6001(11) -0.3610(4) 0.123(5) Uiso 1 1 d .
C99 C 0.8084(10) 0.5790(11) 0.1207(4) 0.0441(10) Uani 1 1 d U
C101 C 0.8889(9) 0.7577(10) 0.0541(4) 0.0423(11) Uani 1 1 d U
H101 H 0.8456 0.7938 0.0548 0.051 Uiso 1 1 calc R
C102 C 0.5840(10) -0.3575(11) 0.0360(4) 0.056(4) Uani 1 1 d U
H10A H 0.6472 -0.3505 0.0456 0.084 Uiso 1 1 calc R
H10B H 0.5503 -0.4207 0.0345 0.084 Uiso 1 1 calc R
H10C H 0.5577 -0.3155 0.0522 0.084 Uiso 1 1 calc R
C103 C 0.9027(10) 0.6106(10) 0.1333(4) 0.0447(11) Uani 1 1 d U
H103 H 0.9445 0.5793 0.1229 0.054 Uiso 1 1 calc R
C104 C 0.8943(10) 0.8153(11) 0.2054(4) 0.0468(13) Uani 1 1 d U
C107 C 0.6131(10) -0.4012(10) -0.0273(4) 0.058(4) Uani 1 1 d U
H10D H 0.5932 -0.4004 -0.0525 0.086 Uiso 1 1 calc R
H10E H 0.5900 -0.4625 -0.0228 0.086 Uiso 1 1 calc R
H10F H 0.6793 -0.3853 -0.0228 0.086 Uiso 1 1 calc R
C108 C 0.6946(9) -0.2130(10) -0.0212(4) 0.0404(11) Uani 1 1 d U
H108 H 0.7113 -0.2588 -0.0380 0.048 Uiso 1 1 calc R
C109 C 0.7762(10) 0.6982(10) 0.1619(4) 0.0453(12) Uani 1 1 d U
H109 H 0.7338 0.7302 0.1714 0.054 Uiso 1 1 calc R
C111 C 0.6011(9) -0.1678(10) 0.0215(4) 0.0401(11) Uani 1 1 d U
H111 H 0.5529 -0.1820 0.0353 0.048 Uiso 1 1 calc R
C112 C 0.9169(10) 0.6851(9) -0.0787(4) 0.097(7) Uiso 1 1 d D
H112 H 0.8499 0.6610 -0.0843 0.116 Uiso 1 1 calc R
C114 C 1.1134(10) 0.9422(11) 0.0746(4) 0.061(4) Uani 1 1 d U
H11A H 1.1366 0.9258 0.0968 0.092 Uiso 1 1 calc R
H11B H 1.1267 1.0090 0.0779 0.092 Uiso 1 1 calc R
H11C H 1.1423 0.9170 0.0542 0.092 Uiso 1 1 calc R
C115 C 0.9312(10) 0.6850(10) 0.1599(4) 0.0452(12) Uani 1 1 d U
H115 H 0.9934 0.7079 0.1691 0.054 Uiso 1 1 calc R
C116 C 0.7450(10) 0.6195(10) 0.1354(4) 0.0448(11) Uani 1 1 d U
H116 H 0.6823 0.5946 0.1276 0.054 Uiso 1 1 calc R
C117 C 1.0094(10) 0.9024(11) 0.0662(4) 0.0430(13) Uani 1 1 d U
C118 C 0.7252(16) 0.3298(10) 0.3738(5) 0.135(6) Uani 1 1 d DU
H11D H 0.7558 0.3536 0.3543 0.162 Uiso 1 1 calc R
H11E H 0.6595 0.3136 0.3655 0.162 Uiso 1 1 calc R
C119 C 0.4793(9) -0.3491(11) -0.0151(4) 0.057(4) Uani 1 1 d U
H11F H 0.4548 -0.3061 0.0014 0.085 Uiso 1 1 calc R
H11G H 0.4479 -0.4119 -0.0149 0.085 Uiso 1 1 calc R
H11H H 0.4705 -0.3384 -0.0398 0.085 Uiso 1 1 calc R
C120 C 0.3568(9) 0.0711(7) -0.1492(3) 0.079(6) Uani 1 1 d D
H120 H 0.2928 0.0364 -0.1580 0.095 Uiso 1 1 calc R
C123 C 0.6587(9) -0.1838(9) 0.3015(4) 0.089(4) Uani 1 1 d DU
H12A H 0.7031 -0.2110 0.2886 0.107 Uiso 1 1 calc R
H12B H 0.6283 -0.2280 0.3153 0.107 Uiso 1 1 calc R
C127 C 0.5334(10) -0.1680(11) -0.1082(4) 0.0440(11) Uani 1 1 d U
C129 C 0.8677(13) 0.0543(14) 0.5271(4) 0.166(6) Uani 1 1 d DU
H129 H 0.9133 0.1132 0.5290 0.199 Uiso 1 1 calc R
C131 C 0.5878(10) -0.1682(10) 0.2733(4) 0.089(4) Uani 1 1 d DU
H131 H 0.6057 -0.1133 0.2625 0.107 Uiso 1 1 calc R
C139 C 0.7817(13) 0.034(2) 0.4999(3) 0.166(6) Uani 1 1 d DU
H13A H 0.7444 0.0767 0.5088 0.199 Uiso 1 1 calc R
H13B H 0.7465 -0.0288 0.4991 0.199 Uiso 1 1 calc R
C150 C 0.3278(9) 0.4682(19) -0.2872(8) 0.155(7) Uiso 1 1 d DU
H15A H 0.2879 0.4679 -0.3093 0.185 Uiso 1 1 calc R
H15B H 0.3164 0.4051 -0.2830 0.185 Uiso 1 1 calc R
C170 C 0.9023(9) 0.6305(15) -0.3380(6) 0.166(7) Uiso 1 1 d DU
H17A H 0.9053 0.6768 -0.3533 0.199 Uiso 1 1 calc R
H17B H 0.9454 0.6574 -0.3155 0.199 Uiso 1 1 calc R
O1 O 0.5806(10) 0.6557(11) -0.3564(4) 0.120(5) Uiso 1 1 d .
C184 C 0.4583(11) -0.3376(10) -0.1263(5) 0.072(4) Uiso 1 1 d DU
H18A H 0.5057 -0.3526 -0.1110 0.108 Uiso 1 1 calc R
H18B H 0.4347 -0.3881 -0.1473 0.108 Uiso 1 1 calc R
H18C H 0.4093 -0.3280 -0.1121 0.108 Uiso 1 1 calc R
C189 C 0.976(2) 0.3251(16) 0.4698(8) 0.274(11) Uiso 1 1 d DU
H18D H 1.0170 0.3675 0.4585 0.329 Uiso 1 1 calc R
H18E H 0.9308 0.3573 0.4799 0.329 Uiso 1 1 calc R
C188 C 0.9755(11) 0.9416(12) 0.1015(4) 0.068(4) Uani 1 1 d U
H18F H 0.9896 0.9089 0.1204 0.101 Uiso 1 1 calc R
H18G H 0.9100 0.9342 0.0971 0.101 Uiso 1 1 calc R
H18H H 1.0052 1.0068 0.1096 0.101 Uiso 1 1 calc R
C182 C 0.4979(9) -0.2497(10) -0.1394(4) 0.0456(13) Uani 1 1 d DU
C193 C 0.307(2) 0.533(2) -0.2542(8) 0.155(7) Uiso 1 1 d U
H193 H 0.3631 0.5630 -0.2371 0.186 Uiso 1 1 calc R
C183 C 0.5647(11) -0.2636(13) -0.1663(4) 0.080(4) Uiso 1 1 d DU
H18I H 0.5926 -0.2048 -0.1719 0.119 Uiso 1 1 calc R
H18J H 0.5329 -0.3062 -0.1886 0.119 Uiso 1 1 calc R
H18K H 0.6117 -0.2889 -0.1555 0.119 Uiso 1 1 calc R
C186 C 0.9976(11) 0.8523(12) 0.2124(5) 0.079(5) Uani 1 1 d U
H18L H 1.0192 0.8566 0.2380 0.118 Uiso 1 1 calc R
H18M H 1.0134 0.9131 0.2066 0.118 Uiso 1 1 calc R
H18N H 1.0259 0.8107 0.1969 0.118 Uiso 1 1 calc R
C187 C 0.9676(12) 0.9398(12) 0.0379(5) 0.074(4) Uani 1 1 d U
H18O H 0.9873 0.9179 0.0145 0.112 Uiso 1 1 calc R
H18P H 0.9859 1.0068 0.0442 0.112 Uiso 1 1 calc R
H18Q H 0.9017 0.9197 0.0359 0.112 Uiso 1 1 calc R
C191 C 0.4219(14) 0.326(2) -0.3941(8) 0.305(13) Uiso 1 1 d DU
H19A H 0.3695 0.3135 -0.3806 0.366 Uiso 1 1 calc R
H19B H 0.4060 0.3616 -0.4120 0.366 Uiso 1 1 calc R
C185 C 0.8431(12) 0.8903(12) 0.1957(5) 0.082(5) Uani 1 1 d U
H18R H 0.8544 0.9011 0.1716 0.124 Uiso 1 1 calc R
H18S H 0.8655 0.9476 0.2138 0.124 Uiso 1 1 calc R
H18T H 0.7780 0.8681 0.1958 0.124 Uiso 1 1 calc R
C194 C 1.0257(11) 0.5817(17) -0.3622(6) 0.161(8) Uiso 1 1 d DU
H19C H 1.0359 0.6464 -0.3635 0.241 Uiso 1 1 calc R
H19D H 1.0412 0.5471 -0.3844 0.241 Uiso 1 1 calc R
H19E H 1.0638 0.5757 -0.3410 0.241 Uiso 1 1 calc R
C181 C 0.7106(8) 0.1635(9) -0.1779(3) 0.116(8) Uiso 1 1 d D
H181 H 0.6646 0.1999 -0.1728 0.139 Uiso 1 1 calc R
C200 C 0.5448(13) 0.8677(15) -0.2784(6) 0.178(7) Uiso 1 1 d DU
H200 H 0.6107 0.8856 -0.2690 0.213 Uiso 1 1 calc R
C196 C 0.3549(19) 0.222(2) -0.4487(7) 0.288(14) Uiso 1 1 d DU
H19F H 0.3651 0.1781 -0.4694 0.432 Uiso 1 1 calc R
H19G H 0.3582 0.2813 -0.4555 0.432 Uiso 1 1 calc R
H19H H 0.2951 0.1997 -0.4419 0.432 Uiso 1 1 calc R
C207 C 0.911(2) -0.1801(13) 0.3969(6) 0.207(8) Uani 1 1 d DU
H20A H 0.9480 -0.1680 0.4210 0.249 Uiso 1 1 calc R
H20B H 0.8558 -0.2274 0.3971 0.249 Uiso 1 1 calc R
C203 C 0.497(2) 0.9435(11) -0.2848(6) 0.183(9) Uiso 1 1 d DU
H20C H 0.4325 0.9164 -0.2927 0.275 Uiso 1 1 calc R
H20D H 0.5235 0.9730 -0.3035 0.275 Uiso 1 1 calc R
H20E H 0.5048 0.9891 -0.2621 0.275 Uiso 1 1 calc R
C209 C 1.1098(13) 0.1247(18) 0.3663(5) 0.146(6) Uani 1 1 d DU
H20F H 1.1266 0.1819 0.3573 0.175 Uiso 1 1 calc R
H20G H 1.1469 0.1343 0.3902 0.175 Uiso 1 1 calc R
C211 C 0.5301(9) 0.032(2) 0.4052(7) 0.220(9) Uiso 1 1 d DU
H21A H 0.4946 0.0221 0.3809 0.264 Uiso 1 1 calc R
H21B H 0.5136 -0.0262 0.4133 0.264 Uiso 1 1 calc R
C214 C 1.1004(13) 0.0362(17) 0.3073(5) 0.141(7) Uani 1 1 d DU
H21C H 1.0376 0.0010 0.3040 0.212 Uiso 1 1 calc R
H21D H 1.1362 0.0002 0.2932 0.212 Uiso 1 1 calc R
H21E H 1.1030 0.0933 0.2988 0.212 Uiso 1 1 calc R
C212 C 0.4880(16) 0.0992(16) 0.4305(7) 0.221(9) Uiso 1 1 d DU
H212 H 0.4685 0.1495 0.4209 0.265 Uiso 1 1 calc R
C208 C 0.984(2) -0.3010(17) 0.3843(7) 0.211(9) Uani 1 1 d DU
H20H H 1.0496 -0.2923 0.3903 0.316 Uiso 1 1 calc R
H20I H 0.9597 -0.3586 0.3666 0.316 Uiso 1 1 calc R
H20J H 0.9555 -0.3030 0.4064 0.316 Uiso 1 1 calc R
C197 C 0.236(2) 0.461(2) -0.2347(8) 0.193(9) Uiso 1 1 d U
H19I H 0.2246 0.4951 -0.2116 0.289 Uiso 1 1 calc R
H19J H 0.2642 0.4120 -0.2302 0.289 Uiso 1 1 calc R
H19K H 0.1793 0.4353 -0.2510 0.289 Uiso 1 1 calc R
C201 C 0.478(2) 0.8180(17) -0.2559(6) 0.199(10) Uiso 1 1 d DU
H20K H 0.4574 0.8633 -0.2389 0.298 Uiso 1 1 calc R
H20L H 0.5086 0.7821 -0.2423 0.298 Uiso 1 1 calc R
H20M H 0.4260 0.7771 -0.2723 0.298 Uiso 1 1 calc R
C206 C 0.7939(17) 0.837(2) -0.1982(9) 0.293(12) Uiso 1 1 d DU
H206 H 0.7369 0.8549 -0.1924 0.352 Uiso 1 1 calc R
C205 C 0.801(2) 0.7937(17) -0.2379(7) 0.293(12) Uiso 1 1 d DU
H20N H 0.8617 0.7817 -0.2385 0.352 Uiso 1 1 calc R
H20O H 0.7970 0.8400 -0.2527 0.352 Uiso 1 1 calc R
C213 C 1.2407(10) 0.0910(19) 0.3443(6) 0.158(7) Uani 1 1 d DU
H21F H 1.2539 0.1268 0.3256 0.237 Uiso 1 1 calc R
H21G H 1.2680 0.0384 0.3400 0.237 Uiso 1 1 calc R
H21H H 1.2656 0.1294 0.3683 0.237 Uiso 1 1 calc R
C210 C 1.1337(18) 0.056(2) 0.3424(7) 0.146(6) Uani 1 1 d U
H210 H 1.1206 -0.0019 0.3519 0.175 Uiso 1 1 calc R
C204 C 0.2685(19) 0.606(2) -0.2693(8) 0.167(9) Uiso 1 1 d U
H20P H 0.3035 0.6250 -0.2882 0.250 Uiso 1 1 calc R
H20Q H 0.2727 0.6586 -0.2496 0.250 Uiso 1 1 calc R
H20R H 0.2051 0.5797 -0.2797 0.250 Uiso 1 1 calc R
C198 C 0.8816(15) 0.542(2) -0.3973(5) 0.194(9) Uiso 1 1 d DU
H19L H 0.8342 0.5757 -0.3956 0.291 Uiso 1 1 calc R
H19M H 0.8550 0.4782 -0.4099 0.291 Uiso 1 1 calc R
H19N H 0.9274 0.5701 -0.4110 0.291 Uiso 1 1 calc R
C202 C 0.5128(19) 0.7996(11) -0.3157(5) 0.178(7) Uiso 1 1 d DU
H20S H 0.5420 0.8251 -0.3351 0.214 Uiso 1 1 calc R
H20T H 0.4465 0.7879 -0.3219 0.214 Uiso 1 1 calc R
C4 C 0.7006(17) 0.4770(10) 0.3930(6) 0.141(7) Uani 1 1 d DU
H4A H 0.7103 0.4753 0.3676 0.212 Uiso 1 1 calc R
H4B H 0.7276 0.5386 0.4076 0.212 Uiso 1 1 calc R
H4C H 0.6356 0.4612 0.3945 0.212 Uiso 1 1 calc R
C6 C 0.8292(15) 0.0346(18) 0.5618(3) 0.152(7) Uani 1 1 d DU
H6A H 0.7786 0.0636 0.5654 0.228 Uiso 1 1 calc R
H6B H 0.8764 0.0594 0.5827 0.228 Uiso 1 1 calc R
H6C H 0.8079 -0.0316 0.5594 0.228 Uiso 1 1 calc R
C12 C 0.7450(12) 0.4077(12) 0.4077(5) 0.136(6) Uani 1 1 d DU
H12 H 0.8089 0.4301 0.4199 0.163 Uiso 1 1 calc R
C22 C 0.6732(17) 0.3693(14) 0.4304(5) 0.152(7) Uani 1 1 d DU
H22A H 0.6217 0.3272 0.4142 0.227 Uiso 1 1 calc R
H22B H 0.6530 0.4198 0.4446 0.227 Uiso 1 1 calc R
H22C H 0.6993 0.3366 0.4469 0.227 Uiso 1 1 calc R
C1 C 0.598(4) 0.634(4) -0.4184(9) 0.59(2) Uiso 1 1 d DU
H1A H 0.5318 0.6290 -0.4222 0.709 Uiso 1 1 calc R
H1B H 0.6250 0.6998 -0.4083 0.709 Uiso 1 1 calc R
C46 C 0.9259(13) 0.5440(13) -0.3589(6) 0.166(7) Uiso 1 1 d DU
H46 H 0.9100 0.4870 -0.3491 0.199 Uiso 1 1 calc R
C2 C 0.9651(16) -0.2206(14) 0.3680(6) 0.207(8) Uani 1 1 d DU
H2 H 1.0169 -0.1782 0.3609 0.249 Uiso 1 1 calc R
C3 C 0.8971(17) -0.0365(19) 0.5150(6) 0.192(8) Uani 1 1 d DU
H3A H 0.8748 -0.0791 0.5304 0.288 Uiso 1 1 calc R
H3B H 0.9632 -0.0238 0.5174 0.288 Uiso 1 1 calc R
H3C H 0.8720 -0.0638 0.4895 0.288 Uiso 1 1 calc R
C219 C 0.8652(12) 0.7982(12) 0.2390(5) 0.076(5) Uani 1 1 d U
H21I H 0.8162 0.7426 0.2341 0.114 Uiso 1 1 calc R
H21J H 0.8435 0.8502 0.2511 0.114 Uiso 1 1 calc R
H21K H 0.9159 0.7901 0.2547 0.114 Uiso 1 1 calc R
C220 C 0.4125(11) -0.2352(13) -0.1613(5) 0.086(4) Uiso 1 1 d DU
H22D H 0.3698 -0.2205 -0.1445 0.129 Uiso 1 1 calc R
H22E H 0.3835 -0.2914 -0.1793 0.129 Uiso 1 1 calc R
H22F H 0.4305 -0.1848 -0.1737 0.129 Uiso 1 1 calc R
C8 C 0.5593(11) -0.2611(11) 0.2471(3) 0.096(5) Uani 1 1 d DU
H8A H 0.5911 -0.2590 0.2258 0.144 Uiso 1 1 calc R
H8B H 0.4940 -0.2760 0.2394 0.144 Uiso 1 1 calc R
H8C H 0.5745 -0.3080 0.2593 0.144 Uiso 1 1 calc R
C11 C 0.5065(10) -0.1728(14) 0.2947(4) 0.111(6) Uani 1 1 d DU
H11I H 0.5079 -0.2160 0.3108 0.166 Uiso 1 1 calc R
H11J H 0.4503 -0.1933 0.2776 0.166 Uiso 1 1 calc R
H11K H 0.5094 -0.1120 0.3093 0.166 Uiso 1 1 calc R
C5 C 1.077(2) 0.398(2) 0.5228(7) 0.285(13) Uiso 1 1 d DU
H5A H 1.1073 0.4333 0.5064 0.428 Uiso 1 1 calc R
H5B H 1.1223 0.3945 0.5424 0.428 Uiso 1 1 calc R
H5C H 1.0320 0.4272 0.5333 0.428 Uiso 1 1 calc R
C7 C 0.5595(18) 0.125(2) 0.4644(7) 0.227(11) Uiso 1 1 d DU
H7A H 0.5663 0.0689 0.4723 0.341 Uiso 1 1 calc R
H7B H 0.5401 0.1648 0.4840 0.341 Uiso 1 1 calc R
H7C H 0.6174 0.1565 0.4585 0.341 Uiso 1 1 calc R
C64 C 1.110(2) 0.279(3) 0.4809(10) 0.295(14) Uiso 1 1 d DU
H64A H 1.1338 0.2327 0.4907 0.443 Uiso 1 1 calc R
H64B H 1.1572 0.3349 0.4842 0.443 Uiso 1 1 calc R
H64C H 1.0877 0.2553 0.4549 0.443 Uiso 1 1 calc R
C9 C 1.030(2) 0.2993(18) 0.5012(8) 0.275(11) Uiso 1 1 d DU
H9 H 0.9988 0.2536 0.5145 0.330 Uiso 1 1 calc R
C10 C 0.4158(15) 0.027(2) 0.4429(8) 0.244(11) Uiso 1 1 d DU
H10G H 0.4454 -0.0010 0.4603 0.367 Uiso 1 1 calc R
H10H H 0.3844 -0.0204 0.4218 0.367 Uiso 1 1 calc R
H10I H 0.3720 0.0568 0.4545 0.367 Uiso 1 1 calc R
C24 C 0.884(3) 0.9122(17) -0.1905(8) 0.301(14) Uiso 1 1 d DU
H24A H 0.9330 0.8850 -0.1989 0.451 Uiso 1 1 calc R
H24B H 0.8982 0.9381 -0.1644 0.451 Uiso 1 1 calc R
H24C H 0.8780 0.9607 -0.2035 0.451 Uiso 1 1 calc R
C13 C 0.826(3) 0.766(2) -0.1790(9) 0.286(14) Uiso 1 1 d DU
H13C H 0.7967 0.7624 -0.1572 0.428 Uiso 1 1 calc R
H13D H 0.8918 0.7854 -0.1722 0.428 Uiso 1 1 calc R
H13E H 0.8103 0.7061 -0.1956 0.428 Uiso 1 1 calc R
C221 C 0.738(2) 0.3105(16) -0.3050(8) 0.275(12) Uiso 1 1 d DU
H22G H 0.7901 0.3371 -0.2856 0.330 Uiso 1 1 calc R
H22H H 0.6922 0.2699 -0.2946 0.330 Uiso 1 1 calc R
C222 C 0.770(2) 0.249(2) -0.3360(7) 0.275(12) Uiso 1 1 d DU
H222 H 0.7958 0.2771 -0.3560 0.330 Uiso 1 1 calc R
C224 C 0.686(2) 0.169(2) -0.3456(9) 0.282(13) Uiso 1 1 d DU
H22I H 0.6739 0.1458 -0.3720 0.422 Uiso 1 1 calc R
H22J H 0.6336 0.1893 -0.3371 0.422 Uiso 1 1 calc R
H22K H 0.6962 0.1193 -0.3338 0.422 Uiso 1 1 calc R
C223 C 0.8309(19) 0.207(2) -0.3124(10) 0.277(13) Uiso 1 1 d DU
H22L H 0.8507 0.2476 -0.2884 0.416 Uiso 1 1 calc R
H22M H 0.8838 0.1987 -0.3243 0.416 Uiso 1 1 calc R
H22N H 0.7962 0.1472 -0.3095 0.416 Uiso 1 1 calc R
C14 C 0.886(2) -0.274(2) 0.3384(6) 0.217(9) Uani 1 1 d DU
H14A H 0.8330 -0.2962 0.3499 0.325 Uiso 1 1 calc R
H14B H 0.9031 -0.3256 0.3237 0.325 Uiso 1 1 calc R
H14C H 0.8716 -0.2330 0.3228 0.325 Uiso 1 1 calc R
C19 C 0.428(2) 0.2335(18) -0.4160(8) 0.305(13) Uiso 1 1 d DU
H19 H 0.4264 0.1816 -0.4033 0.366 Uiso 1 1 calc R
C15 C 0.709(4) 0.699(4) -0.451(2) 0.60(3) Uiso 1 1 d DU
H15C H 0.7037 0.7422 -0.4664 0.900 Uiso 1 1 calc R
H15D H 0.7604 0.6720 -0.4563 0.900 Uiso 1 1 calc R
H15E H 0.7199 0.7310 -0.4252 0.900 Uiso 1 1 calc R
C17 C 0.621(3) 0.622(4) -0.4576(7) 0.59(2) Uiso 1 1 d DU
H17 H 0.5738 0.6199 -0.4779 0.709 Uiso 1 1 calc R
C18 C 0.5133(18) 0.266(3) -0.4342(10) 0.320(15) Uiso 1 1 d DU
H18U H 0.5608 0.3077 -0.4158 0.480 Uiso 1 1 calc R
H18V H 0.4977 0.2983 -0.4530 0.480 Uiso 1 1 calc R
H18W H 0.5350 0.2131 -0.4451 0.480 Uiso 1 1 calc R
C1A C 0.664(6) 0.539(3) -0.4585(9) 0.59(3) Uiso 1 1 d DU
H1AA H 0.6511 0.5126 -0.4372 0.880 Uiso 1 1 calc R
H1AB H 0.7292 0.5588 -0.4582 0.880 Uiso 1 1 calc R
H1AC H 0.6377 0.4926 -0.4807 0.880 Uiso 1 1 calc R

loop_
_atom_site_aniso_label
_atom_site_aniso_U_11
_atom_site_aniso_U_22
_atom_site_aniso_U_33
_atom_site_aniso_U_23
_atom_site_aniso_U_13
_atom_site_aniso_U_12
Si1 0.051(3) 0.090(5) 0.032(3) 0.023(3) -0.003(2) 0.004(3)
Si2 0.059(3) 0.080(5) 0.049(3) 0.046(3) 0.002(3) 0.005(3)
Si3 0.041(3) 0.066(4) 0.045(3) 0.031(3) 0.006(2) 0.011(3)
Si4 0.065(4) 0.042(4) 0.116(5) 0.031(4) -0.018(4) -0.003(3)
Si5 0.078(4) 0.082(5) 0.040(3) 0.027(3) -0.014(3) -0.018(3)
Si6 0.094(5) 0.081(5) 0.046(3) 0.020(3) -0.010(3) -0.015(4)
Si7 0.089(4) 0.101(5) 0.031(3) 0.010(3) 0.011(3) -0.033(4)
Si8 0.120(6) 0.116(7) 0.042(4) 0.035(4) -0.009(4) -0.040(5)
Si9 0.057(4) 0.099(6) 0.104(5) 0.060(4) -0.020(3) -0.011(4)
Cl7 0.074(3) 0.086(4) 0.106(4) 0.050(3) -0.018(3) 0.005(3)
Si16 0.073(4) 0.129(6) 0.052(4) 0.011(4) 0.016(3) -0.047(4)
Si10 0.045(4) 0.161(9) 0.143(7) 0.094(7) 0.008(4) 0.022(5)
Si12 0.057(4) 0.035(4) 0.234(9) 0.061(5) -0.049(5) 0.009(3)
Si14 0.122(6) 0.067(5) 0.099(5) 0.039(4) -0.033(5) 0.005(4)
Cl8 0.090(4) 0.177(7) 0.090(4) 0.081(4) -0.009(3) -0.039(4)
Si11 0.072(4) 0.070(5) 0.144(6) -0.044(5) -0.038(5) 0.043(4)
Si15 0.116(6) 0.160(9) 0.053(4) -0.043(5) -0.033(4) 0.048(6)
Cl9 0.130(5) 0.111(6) 0.124(5) 0.034(4) -0.027(4) 0.026(4)
O6 0.075(8) 0.051(8) 0.056(7) 0.039(6) -0.018(6) -0.014(7)
Cl5 0.084(4) 0.235(9) 0.140(6) 0.092(6) 0.017(4) 0.074(5)
O31 0.0400(15) 0.0352(16) 0.0446(15) 0.0164(14) 0.0043(14) 0.0065(14)
O32 0.0417(15) 0.0381(16) 0.0448(15) 0.0188(14) 0.0035(14) 0.0061(14)
O25 0.067(6) 0.047(6) 0.043(5) 0.004(5) -0.001(5) 0.005(5)
O29 0.0402(15) 0.0369(16) 0.0480(15) 0.0201(14) 0.0011(14) 0.0046(14)
C16 0.0404(13) 0.0367(13) 0.0440(13) 0.0182(11) 0.0025(12) 0.0061(12)
N2 0.0410(15) 0.0398(15) 0.0431(15) 0.0187(14) 0.0018(14) 0.0048(14)
O2 0.057(7) 0.036(8) 0.087(8) 0.009(6) 0.000(6) 0.034(6)
O28 0.047(5) 0.031(6) 0.051(5) 0.014(5) 0.000(5) -0.018(5)
Cl4 0.171(7) 0.306(12) 0.097(5) 0.092(6) 0.027(5) 0.086(7)
C21 0.0407(13) 0.0373(14) 0.0436(13) 0.0181(12) 0.0025(12) 0.0058(12)
N1 0.0408(15) 0.0400(15) 0.0469(15) 0.0221(14) 0.0004(14) 0.0051(14)
C23 0.0402(13) 0.0370(13) 0.0450(13) 0.0196(11) 0.0022(11) 0.0054(11)
O27 0.046(5) 0.031(6) 0.061(6) 0.032(5) -0.005(5) -0.005(5)
O10 0.098(5) 0.096(5) 0.100(5) 0.022(2) 0.011(2) 0.025(2)
O22 0.056(7) 0.057(8) 0.042(6) 0.027(6) -0.004(5) -0.011(6)
O26 0.054(5) 0.035(6) 0.033(5) 0.014(4) 0.011(4) 0.010(5)
C28 0.0408(13) 0.0376(14) 0.0445(14) 0.0193(12) 0.0030(12) 0.0056(12)
O5 0.054(7) 0.073(9) 0.059(7) 0.045(6) -0.005(6) 0.032(6)
C30 0.0427(17) 0.0391(18) 0.0456(17) 0.0181(15) 0.0041(16) 0.0074(16)
C31 0.0401(13) 0.0364(13) 0.0439(13) 0.0185(11) 0.0029(11) 0.0060(12)
C32 0.0407(13) 0.0368(13) 0.0450(13) 0.0177(11) 0.0019(12) 0.0062(12)
C33 0.0404(13) 0.0370(13) 0.0444(13) 0.0191(11) 0.0027(11) 0.0055(11)
C34 0.0400(13) 0.0375(14) 0.0453(13) 0.0204(12) 0.0020(12) 0.0052(12)
C35 0.0402(13) 0.0368(13) 0.0456(13) 0.0192(11) 0.0019(11) 0.0057(11)
O17 0.067(8) 0.100(11) 0.042(7) 0.036(7) -0.023(6) -0.023(7)
C38 0.0406(14) 0.0374(14) 0.0433(14) 0.0184(13) 0.0026(13) 0.0056(13)
O23 0.070(8) 0.076(10) 0.047(7) -0.002(7) -0.023(7) -0.024(7)
O19 0.129(12) 0.121(13) 0.074(9) 0.046(9) -0.051(9) 0.012(10)
C42 0.0402(19) 0.035(2) 0.047(2) 0.0140(18) 0.0055(18) 0.0068(18)
C43 0.0402(14) 0.0359(14) 0.0439(14) 0.0177(12) 0.0035(12) 0.0061(12)
O4 0.080(9) 0.093(11) 0.074(9) -0.003(9) -0.020(8) 0.006(8)
C45 0.0401(14) 0.0379(14) 0.0461(14) 0.0207(13) 0.0016(12) 0.0053(13)
O21 0.082(4) 0.084(4) 0.082(4) 0.020(2) 0.008(2) 0.021(2)
C47 0.0405(14) 0.0376(15) 0.0449(14) 0.0201(13) 0.0025(13) 0.0053(13)
C48 0.0412(14) 0.0379(14) 0.0438(14) 0.0176(13) 0.0020(13) 0.0057(13)
C49 0.0401(14) 0.0371(14) 0.0468(14) 0.0198(12) 0.0015(12) 0.0051(12)
C50 0.0413(15) 0.0389(15) 0.0433(15) 0.0180(14) 0.0019(14) 0.0052(14)
O18 0.085(9) 0.073(10) 0.049(7) 0.020(7) 0.001(7) -0.024(8)
C52 0.0405(15) 0.0389(15) 0.0465(15) 0.0215(14) 0.0010(14) 0.0052(14)
C53 0.0408(15) 0.0386(15) 0.0431(15) 0.0186(14) 0.0022(14) 0.0052(14)
O16 0.170(14) 0.086(11) 0.044(7) 0.035(7) -0.037(8) -0.068(10)
C55 0.0405(15) 0.0390(15) 0.0461(15) 0.0215(14) 0.0011(14) 0.0050(14)
O30 0.0435(15) 0.0375(16) 0.0475(16) 0.0135(14) 0.0003(15) 0.0078(15)
C57 0.0431(19) 0.0398(19) 0.0463(19) 0.0176(17) 0.0044(17) 0.0081(17)
O14 0.096(10) 0.105(12) 0.062(9) 0.064(9) -0.011(8) -0.010(9)
C60 0.0402(19) 0.0349(19) 0.0463(19) 0.0146(17) 0.0053(17) 0.0067(17)
C61 0.0403(14) 0.0380(14) 0.0454(14) 0.0207(13) 0.0020(12) 0.0051(13)
C62 0.0404(14) 0.0365(15) 0.0435(14) 0.0181(13) 0.0031(13) 0.0058(13)
O9 0.048(9) 0.098(13) 0.174(15) 0.004(12) 0.036(9) 0.006(9)
O3 0.067(9) 0.177(18) 0.050(8) 0.007(10) -0.027(7) 0.071(11)
O11 0.061(8) 0.077(10) 0.058(8) 0.025(7) 0.004(6) 0.010(7)
C66 0.0415(14) 0.0376(15) 0.0448(15) 0.0168(13) 0.0016(13) 0.0062(13)
O12 0.104(12) 0.123(13) 0.113(12) -0.067(11) -0.004(10) 0.070(10)
O15 0.099(10) 0.025(8) 0.123(12) -0.021(8) -0.074(10) 0.028(7)
C69 0.0419(14) 0.0374(14) 0.0457(14) 0.0160(12) 0.0012(13) 0.0068(13)
C70 0.0399(14) 0.0375(15) 0.0465(14) 0.0203(13) 0.0017(13) 0.0052(13)
C71 0.0430(19) 0.0397(19) 0.0462(19) 0.0177(17) 0.0042(17) 0.0081(17)
C72 0.0400(19) 0.0349(19) 0.0460(19) 0.0147(17) 0.0053(17) 0.0070(17)
O24 0.096(10) 0.120(13) 0.058(8) 0.002(8) 0.023(7) -0.067(9)
C74 0.0439(19) 0.041(2) 0.0471(19) 0.0172(18) 0.0047(18) 0.0085(18)
C75 0.0424(19) 0.0430(19) 0.0489(19) 0.0231(18) -0.0012(17) 0.0052(18)
C86 0.0420(17) 0.0422(17) 0.0482(17) 0.0230(16) -0.0008(16) 0.0050(16)
C180 0.0428(19) 0.0435(19) 0.0489(19) 0.0235(18) -0.0014(17) 0.0049(18)
C133 0.043(2) 0.044(2) 0.049(2) 0.0238(19) -0.0017(19) 0.0050(19)
C96 0.043(2) 0.044(2) 0.049(2) 0.0238(19) -0.0020(19) 0.0051(19)
C95 0.043(2) 0.043(2) 0.049(2) 0.0234(19) -0.0017(18) 0.0052(19)
O20 0.088(10) 0.080(12) 0.115(11) 0.002(10) -0.037(9) -0.002(9)
O13 0.116(12) 0.111(13) 0.056(9) 0.002(9) -0.002(9) -0.048(10)
Cl6 0.194(9) 0.202(10) 0.273(12) 0.122(9) 0.023(8) 0.026(8)
C81 0.0404(17) 0.0371(17) 0.0487(17) 0.0200(16) 0.0013(16) 0.0042(16)
O7 0.103(12) 0.099(13) 0.122(14) 0.041(11) -0.022(11) 0.003(10)
C83 0.040(2) 0.035(2) 0.049(2) 0.014(2) 0.006(2) 0.007(2)
C84 0.0407(19) 0.038(2) 0.0491(19) 0.0201(19) 0.0019(18) 0.0039(18)
C85 0.042(2) 0.045(2) 0.044(2) 0.0194(19) 0.0009(19) 0.0026(19)
C128 0.042(2) 0.044(2) 0.044(2) 0.0194(19) 0.0009(19) 0.0029(19)
C105 0.0418(19) 0.0437(19) 0.0441(19) 0.0194(18) 0.0010(18) 0.0033(18)
C92 0.0414(17) 0.0425(17) 0.0437(17) 0.0191(16) 0.0013(16) 0.0038(16)
C110 0.0417(19) 0.0438(19) 0.0441(19) 0.0193(18) 0.0011(18) 0.0030(18)
C125 0.042(2) 0.045(2) 0.044(2) 0.0194(19) 0.0010(19) 0.0026(19)
C87 0.0438(19) 0.041(2) 0.0470(19) 0.0175(18) 0.0045(18) 0.0083(18)
C88 0.0411(19) 0.038(2) 0.0495(19) 0.0202(19) 0.0020(18) 0.0039(18)
C89 0.0406(19) 0.0374(19) 0.0490(19) 0.0200(18) 0.0015(17) 0.0040(17)
C91 0.047(2) 0.038(2) 0.052(2) 0.0102(18) -0.0001(19) 0.0090(19)
C94 0.0400(17) 0.0349(17) 0.0456(17) 0.0153(16) 0.0050(15) 0.0067(16)
C97 0.0407(19) 0.0372(19) 0.0492(19) 0.0200(18) 0.0014(17) 0.0039(17)
C99 0.0447(17) 0.0376(18) 0.0494(18) 0.0118(16) 0.0000(16) 0.0085(16)
C101 0.0409(19) 0.037(2) 0.0495(19) 0.0201(19) 0.0016(18) 0.0040(18)
C102 0.044(7) 0.044(8) 0.077(8) 0.018(7) -0.001(7) 0.005(7)
C103 0.0451(19) 0.038(2) 0.0504(19) 0.0110(18) 0.0001(18) 0.0090(18)
C104 0.048(2) 0.038(2) 0.053(2) 0.010(2) 0.000(2) 0.009(2)
C107 0.052(7) 0.033(8) 0.079(8) 0.007(7) 0.003(7) -0.003(7)
C108 0.0402(19) 0.035(2) 0.047(2) 0.0140(18) 0.0054(18) 0.0067(18)
C109 0.046(2) 0.038(2) 0.051(2) 0.0106(18) -0.0001(19) 0.0089(19)
C111 0.0400(19) 0.035(2) 0.047(2) 0.0143(18) 0.0055(18) 0.0070(18)
C114 0.057(8) 0.043(8) 0.076(8) 0.018(7) 0.003(7) -0.006(7)
C115 0.046(2) 0.038(2) 0.051(2) 0.0105(18) 0.0000(19) 0.0092(19)
C116 0.0454(19) 0.038(2) 0.0501(19) 0.0112(18) -0.0001(18) 0.0087(18)
C117 0.042(2) 0.038(2) 0.050(2) 0.020(2) 0.002(2) 0.004(2)
C118 0.156(13) 0.131(14) 0.121(12) 0.024(9) 0.025(10) 0.040(11)
C119 0.048(7) 0.043(8) 0.069(8) 0.005(7) -0.012(7) 0.001(7)
C120 0.090(15) 0.087(17) 0.082(14) 0.065(13) 0.006(11) 0.029(13)
C123 0.109(10) 0.098(9) 0.065(8) 0.037(7) 0.001(7) 0.025(9)
C127 0.0449(19) 0.041(2) 0.0479(19) 0.0171(18) 0.0047(18) 0.0088(18)
C129 0.182(14) 0.243(17) 0.102(10) 0.103(12) 0.019(9) 0.060(13)
C131 0.109(10) 0.099(9) 0.065(8) 0.036(7) 0.001(7) 0.025(9)
C139 0.182(14) 0.243(17) 0.102(10) 0.103(12) 0.019(9) 0.060(13)
C188 0.068(8) 0.049(8) 0.083(8) 0.020(7) 0.001(7) 0.006(7)
C182 0.047(2) 0.043(2) 0.049(2) 0.017(2) 0.005(2) 0.009(2)
C186 0.070(8) 0.062(8) 0.091(8) -0.005(8) -0.003(8) 0.011(7)
C187 0.074(8) 0.062(8) 0.078(8) 0.018(8) -0.013(7) 0.001(7)
C185 0.085(8) 0.053(8) 0.093(8) -0.001(8) -0.013(8) 0.005(8)
C207 0.31(2) 0.151(17) 0.171(17) 0.037(13) 0.022(14) 0.090(15)
C209 0.154(12) 0.172(14) 0.114(11) -0.005(11) 0.003(11) 0.081(12)
C214 0.148(14) 0.170(16) 0.113(13) 0.004(13) 0.012(13) 0.077(13)
C208 0.32(2) 0.153(18) 0.171(18) 0.036(15) 0.029(16) 0.080(17)
C213 0.165(14) 0.175(16) 0.128(13) -0.007(13) 0.000(13) 0.071(14)
C210 0.154(12) 0.172(14) 0.114(11) -0.005(11) 0.003(11) 0.081(12)
C4 0.167(14) 0.131(15) 0.134(14) 0.028(11) 0.019(12) 0.054(12)
C6 0.174(16) 0.243(18) 0.074(11) 0.098(13) 0.019(11) 0.068(14)
C12 0.156(13) 0.131(14) 0.121(12) 0.024(9) 0.026(10) 0.040(11)
C22 0.160(15) 0.145(15) 0.140(14) 0.012(12) 0.039(12) 0.023(13)
C2 0.31(2) 0.151(17) 0.171(17) 0.037(13) 0.022(14) 0.090(15)
C3 0.202(16) 0.254(19) 0.135(13) 0.084(14) 0.016(12) 0.054(15)
C219 0.081(8) 0.053(8) 0.074(8) 0.005(8) 0.006(8) -0.018(7)
C8 0.115(11) 0.095(11) 0.080(10) 0.033(9) -0.006(9) 0.027(10)
C11 0.122(12) 0.116(12) 0.091(11) 0.036(10) -0.008(9) 0.019(11)
C14 0.32(2) 0.158(18) 0.189(19) 0.026(15) 0.023(16) 0.102(17)

loop_
_atom_type_symbol
_atom_type_description
_atom_type_scat_dispersion_real
_atom_type_scat_dispersion_imag
_atom_type_scat_source
C C 0.0033 0.0016 'International Tables Vol C Tables 4.2.6.8 and 6.1.1.4'
H H 0.0000 0.0000 'International Tables Vol C Tables 4.2.6.8 and 6.1.1.4'
Cl Cl 0.1484 0.1585 'International Tables Vol C Tables 4.2.6.8 and 6.1.1.4'
N N 0.0061 0.0033 'International Tables Vol C Tables 4.2.6.8 and 6.1.1.4'
O O 0.0106 0.0060 'International Tables Vol C Tables 4.2.6.8 and 6.1.1.4'
Si Si 0.0817 0.0704 'International Tables Vol C Tables 4.2.6.8 and 6.1.1.4'

loop_
_geom_angle_atom_site_label_1
_geom_angle_atom_site_label_2
_geom_angle_atom_site_label_3
_geom_angle
O18 Si1 O21 107.6(6)
O18 Si1 O22 107.9(6)
O21 Si1 O22 109.6(7)
O18 Si1 C85 111.5(6)
O21 Si1 C85 112.8(6)
O22 Si1 C85 107.3(5)
O11 Si2 O5 110.9(6)
O11 Si2 O6 106.6(6)
O5 Si2 O6 110.7(7)
O11 Si2 C96 107.9(6)
O5 Si2 C96 110.4(5)
O6 Si2 C96 110.2(5)
O4 Si3 O2 109.2(6)
O4 Si3 O5 107.1(6)
O2 Si3 O5 108.8(6)
O4 Si3 C150 107.7(10)
O2 Si3 C150 112.4(10)
O5 Si3 C150 111.4(10)
O7 Si4 O6 108.1(8)
O7 Si4 O10 105.4(8)
O6 Si4 O10 109.6(7)
O7 Si4 C205 94.4(14)
O6 Si4 C205 126.5(11)
O10 Si4 C205 110.0(14)
O23 Si5 O22 109.8(7)
O23 Si5 O19 105.6(7)
O22 Si5 O19 112.2(7)
O23 Si5 C123 113.9(7)
O22 Si5 C123 111.5(7)
O19 Si5 C123 103.6(7)
O15 Si6 O17 107.2(7)
O15 Si6 O16 106.2(10)
O17 Si6 O16 111.1(8)
O15 Si6 C189 115.2(13)
O17 Si6 C189 109.7(11)
O16 Si6 C189 107.4(14)
O17 Si7 O24 110.6(7)
O17 Si7 O18 108.7(7)
O24 Si7 O18 107.6(7)
O17 Si7 C118 108.9(9)
O24 Si7 C118 108.9(10)
O18 Si7 C118 112.0(7)
O13 Si8 O14 105.8(8)
O13 Si8 O16 112.1(9)
O14 Si8 O16 105.5(9)
O13 Si8 C139 108.7(8)
O14 Si8 C139 116.3(10)
O16 Si8 C139 108.5(10)
O21 Si9 O20 105.3(7)
O21 Si9 O15 110.8(7)
O20 Si9 O15 108.7(8)
O21 Si9 C209 109.6(9)
O20 Si9 C209 108.2(11)
O15 Si9 C209 113.8(8)
O13 Si16 O23 107.8(8)
O13 Si16 O24 111.1(7)
O23 Si16 O24 111.3(6)
O13 Si16 C211 112.7(11)
O23 Si16 C211 112.9(9)
O24 Si16 C211 101.0(13)
O9 Si10 O8 101.5(10)
O9 Si10 O7 113.0(9)
O8 Si10 O7 115.3(9)
O9 Si10 C170 110.9(10)
O8 Si10 C170 107.1(11)
O7 Si10 C170 108.7(9)
O10 Si12 O2 108.4(8)
O10 Si12 O1 104.0(7)
O2 Si12 O1 111.4(7)
O10 Si12 C202 112.0(10)
O2 Si12 C202 118.3(10)
O1 Si12 C202 101.7(9)
O19 Si14 O20 109.6(8)
O19 Si14 O14 111.9(8)
O20 Si14 O14 108.9(7)
O19 Si14 C207 105.0(11)
O20 Si14 C207 113.6(13)
O14 Si14 C207 107.9(9)
O1 Si13 O3 114.6(9)
O1 Si13 O8 103.3(9)
O3 Si13 O8 114.3(9)
O1 Si13 C1 90.1(14)
O3 Si13 C1 118(2)
O8 Si13 C1 113(2)
O12 Si11 O11 105.0(7)
O12 Si11 O9 110.7(10)
O11 Si11 O9 112.7(7)
O12 Si11 C221 110.4(12)
O11 Si11 C221 100.6(12)
O9 Si11 C221 116.6(14)
O3 Si15 O4 110.2(9)
O3 Si15 O12 110.7(9)
O4 Si15 O12 106.9(8)
O3 Si15 C191 104.6(16)
O4 Si15 C191 101.5(10)
O12 Si15 C191 122.4(15)
Si4 O6 Si2 150.2(7)
C43 O31 C94 113.9(10)
C28 O32 C30 120.7(11)
C49 O29 C81 117.9(11)
C32 C16 C31 122.4(14)
C32 C16 C21 121.5(14)
C31 C16 C21 116.0(14)
C50 N2 C53 122.2(13)
C50 N2 C92 120.2(12)
C53 N2 C92 117.5(12)
Si3 O2 Si12 147.0(7)
C38 C21 C16 122.6(14)
C38 C21 C48 124.0(14)
C16 C21 C48 113.4(14)
C52 N1 C55 128.3(13)
C52 N1 C86 113.3(12)
C55 N1 C86 118.4(11)
C34 C23 C35 121.3(14)
C34 C23 C33 122.3(14)
C35 C23 C33 116.3(13)
Si12 O10 Si4 157.8(10)
Si5 O22 Si1 147.0(7)
C47 C28 C33 123.9(15)
C47 C28 O32 118.9(13)
C33 C28 O32 116.7(13)
Si2 O5 Si3 141.7(7)
C71 C30 C57 123.3(15)
C71 C30 O32 115.3(13)
C57 C30 O32 121.4(13)
C16 C31 C33 118.7(14)
C16 C31 C43 117.9(13)
C33 C31 C43 123.0(14)
C69 C32 C16 115.8(14)
C69 C32 C35 127.3(15)
C16 C32 C35 116.9(14)
C28 C33 C31 128.7(15)
C28 C33 C23 112.8(13)
C31 C33 C23 118.5(13)
C23 C34 C61 122.2(15)
C23 C34 C45 118.8(14)
C61 C34 C45 119.0(14)
C49 C35 C23 116.7(13)
C49 C35 C32 123.3(14)
C23 C35 C32 119.9(14)
Si6 O17 Si7 153.2(10)
C62 C38 C21 121.0(14)
C62 C38 C53 120.0(15)
C21 C38 C53 118.9(14)
Si5 O23 Si16 149.6(7)
Si14 O19 Si5 145.8(11)
C111 C42 C108 118.2(14)
C111 C42 C83 121.2(13)
C108 C42 C83 120.6(13)
O31 C43 C62 120.6(14)
O31 C43 C31 119.0(12)
C62 C43 C31 120.2(14)
Si15 O4 Si3 156.3(9)
C70 C45 C34 122.4(14)
C70 C45 C52 117.2(14)
C34 C45 C52 120.4(14)
Si9 O21 Si1 147.9(8)
C28 C47 C61 123.4(15)
C66 C48 C21 122.7(14)
C66 C48 C50 125.2(15)
C21 C48 C50 112.2(14)
C35 C49 O29 117.8(13)
C35 C49 C70 122.6(14)
O29 C49 C70 118.9(13)
O25 C50 N2 120.7(13)
O25 C50 C48 114.2(14)
N2 C50 C48 124.6(15)
Si1 O18 Si7 156.3(9)
O27 C52 N1 125.0(15)
O27 C52 C45 120.7(14)
N1 C52 C45 114.3(14)
O26 C53 N2 119.4(13)
O26 C53 C38 122.6(14)
N2 C53 C38 117.9(14)
Si6 O16 Si8 148.3(8)
O28 C55 N1 121.8(14)
O28 C55 C61 124.4(15)
N1 C55 C61 113.8(14)
C99 O30 C69 119.4(11)
C30 C57 C74 118.2(14)
Si8 O14 Si14 147.2(9)
C108 C60 C94 122.2(14)
C34 C61 C47 114.7(14)
C34 C61 C55 124.0(14)
C47 C61 C55 120.7(14)
C38 C62 C43 120.3(15)
Si10 O9 Si11 147.6(9)
Si15 O3 Si13 150.8(9)
Si2 O11 Si11 154.9(9)
C48 C66 C69 119.4(16)
Si11 O12 Si15 139.3(9)
Si6 O15 Si9 153.5(8)
C66 C69 C32 125.1(16)
C66 C69 O30 121.7(14)
C32 C69 O30 113.2(13)
C45 C70 C49 116.2(14)
C30 C71 C87 118.1(14)
C94 C72 C111 122.0(15)
Si7 O24 Si16 139.2(11)
C57 C74 C127 122.3(14)
C86 C75 C95 120.0
C180 C86 C75 120.0
C180 C86 N1 118.4(8)
C75 C86 N1 121.6(7)
C133 C180 C86 120.0
C180 C133 C96 120.0
C95 C96 C133 120.0
C95 C96 Si2 123.7(6)
C133 C96 Si2 116.3(6)
C96 C95 C75 120.0
Si9 O20 Si14 147.6(10)
Si8 O13 Si16 155.9(9)
C97 C81 C89 119.3(15)
C97 C81 O29 125.0(13)
C89 C81 O29 115.5(13)
Si4 O7 Si10 147.5(10)
C107 C83 C119 108.6(12)
C107 C83 C42 115.1(12)
C119 C83 C42 109.2(13)
C107 C83 C102 108.9(14)
C119 C83 C102 104.8(12)
C42 C83 C102 109.8(12)
C88 C84 C89 124.4(15)
C128 C85 C125 120.0
C128 C85 Si1 117.8(5)
C125 C85 Si1 121.9(5)
C85 C128 C105 120.0
C92 C105 C128 120.0
C110 C92 C105 120.0
C110 C92 N2 121.4(7)
C105 C92 N2 118.5(7)
C92 C110 C125 120.0
C110 C125 C85 120.0
C71 C87 C127 123.0(14)
C84 C88 C101 117.2(14)
C84 C88 C117 127.0(14)
C101 C88 C117 115.8(14)
C84 C89 C81 118.1(15)
C109 C91 C115 120.6(14)
C109 C91 C104 121.6(14)
C115 C91 C104 117.8(13)
C72 C94 C60 118.0(15)
C72 C94 O31 125.9(14)
C60 C94 O31 115.8(12)
C101 C97 C81 122.3(14)
Si13 O8 Si10 146.0(11)
C116 C99 O30 118.8(13)
C116 C99 C103 123.2(14)
O30 C99 C103 117.9(13)
C97 C101 C88 118.7(15)
C115 C103 C99 118.7(15)
C219 C104 C91 111.7(14)
C219 C104 C186 107.5(14)
C91 C104 C186 113.8(13)
C219 C104 C185 104.3(14)
C91 C104 C185 106.8(13)
C186 C104 C185 112.2(14)
C60 C108 C42 118.6(14)
C91 C109 C116 122.7(15)
C42 C111 C72 120.9(14)
Cl3 C112 Cl1 106.9(7)
Cl3 C112 Cl2 103.5(7)
Cl1 C112 Cl2 105.0(7)
C103 C115 C91 117.7(14)
C99 C116 C109 116.9(15)
C187 C117 C88 114.0(14)
C187 C117 C188 105.4(13)
C88 C117 C188 109.5(12)
C187 C117 C114 112.2(14)
C88 C117 C114 111.9(13)
C188 C117 C114 103.1(12)
C12 C118 Si7 117.1(12)
Cl8 C120 Cl9 107.5(6)
Cl8 C120 Cl7 108.5(6)
Cl9 C120 Cl7 106.3(6)
C131 C123 Si5 112.4(9)
C74 C127 C87 114.7(14)
C74 C127 C182 123.1(13)
C87 C127 C182 122.0(13)
C139 C129 C6 101.9(8)
C139 C129 C3 98.9(8)
C6 C129 C3 98.6(8)
C8 C131 C11 100.5(9)
C8 C131 C123 102.2(7)
C11 C131 C123 100.6(9)
C129 C139 Si8 114.1(11)
C193 C150 Si3 110.0(17)
C46 C170 Si10 107.3(12)
Si13 O1 Si12 142.5(12)
C9 C189 Si6 112(2)
C127 C182 C183 114.0(12)
C127 C182 C184 112.3(12)
C183 C182 C184 112.5(13)
C127 C182 C220 108.6(12)
C183 C182 C220 106.9(12)
C184 C182 C220 101.6(13)
C204 C193 C150 107(2)
C204 C193 C197 117(2)
C150 C193 C197 103(2)
C19 C191 Si15 123(2)
Cl6 C181 Cl4 108.3(7)
Cl6 C181 Cl5 107.6(7)
Cl4 C181 Cl5 108.6(7)
C203 C200 C201 99.3(8)
C203 C200 C202 99.6(8)
C201 C200 C202 98.2(8)
C2 C207 Si14 117.3(15)
C210 C209 Si9 117.4(18)
C212 C211 Si16 130.0(15)
C7 C212 C211 99.5(8)
C7 C212 C10 98.9(8)
C211 C212 C10 98.3(8)
C205 C206 C13 98.9(8)
C205 C206 C24 98.2(8)
C13 C206 C24 98.3(8)
C206 C205 Si4 119(2)
C214 C210 C209 120(2)
C214 C210 C213 106(2)
C209 C210 C213 103.7(19)
C200 C202 Si12 106.9(13)
C22 C12 C118 100.8(8)
C22 C12 C4 100.2(8)
C118 C12 C4 100.2(8)
C17 C1 Si13 138.7(9)
C194 C46 C198 100.4(8)
C194 C46 C170 100.9(8)
C198 C46 C170 99.4(8)
C14 C2 C207 99.2(8)
C14 C2 C208 99.3(8)
C207 C2 C208 99.6(7)
C64 C9 C189 98.1(8)
C64 C9 C5 98.5(8)
C189 C9 C5 98.3(8)
C222 C221 Si11 120(2)
C224 C222 C221 98.6(8)
C224 C222 C223 98.4(8)
C221 C222 C223 98.4(8)
C191 C19 C18 99.1(9)
C191 C19 C196 99.5(9)
C18 C19 C196 98.7(8)
C1 C17 C1A 99.2(9)
C1 C17 C15 98.4(9)
C1A C17 C15 98.8(9)

loop_
_geom_bond_atom_site_label_1
_geom_bond_atom_site_label_2
_geom_bond_distance
Si1 O18 1.553(13)
Si1 O21 1.623(13)
Si1 O22 1.650(11)
Si1 C85 1.871(8)
Si2 O11 1.586(13)
Si2 O5 1.592(10)
Si2 O6 1.597(11)
Si2 C96 1.858(8)
Si3 O4 1.622(13)
Si3 O2 1.622(12)
Si3 O5 1.642(10)
Si3 C150 1.840(10)
Si4 O7 1.490(19)
Si4 O6 1.564(11)
Si4 O10 1.601(15)
Si4 C205 1.835(10)
Si5 O23 1.589(13)
Si5 O22 1.599(11)
Si5 O19 1.617(14)
Si5 C123 1.890(9)
Si6 O15 1.477(14)
Si6 O17 1.542(13)
Si6 O16 1.558(13)
Si6 C189 1.849(10)
Si7 O17 1.599(12)
Si7 O24 1.611(12)
Si7 O18 1.631(13)
Si7 C118 1.860(9)
Si8 O13 1.535(16)
Si8 O14 1.556(16)
Si8 O16 1.684(13)
Si8 C139 1.874(9)
Si9 O21 1.592(13)
Si9 O20 1.646(16)
Si9 O15 1.720(15)
Si9 C209 1.812(19)
Cl7 C120 1.756(9)
Si16 O13 1.571(16)
Si16 O23 1.623(13)
Si16 O24 1.724(16)
Si16 C211 1.851(10)
Si10 O9 1.537(17)
Si10 O8 1.626(17)
Si10 O7 1.638(18)
Si10 C170 1.874(9)
Si12 O10 1.601(15)
Si12 O2 1.637(12)
Si12 O1 1.859(17)
Si12 C202 1.860(10)
Si14 O19 1.615(13)
Si14 O20 1.654(16)
Si14 O14 1.692(16)
Si14 C207 1.854(7)
Si13 O1 1.450(16)
Si13 O3 1.573(18)
Si13 O8 1.624(16)
Si13 C1 1.846(10)
Cl8 C120 1.744(9)
Si11 O12 1.597(15)
Si11 O11 1.612(13)
Si11 O9 1.676(17)
Si11 C221 1.855(10)
Si15 O3 1.560(17)
Si15 O4 1.575(14)
Si15 O12 1.640(15)
Si15 C191 1.856(10)
Cl9 C120 1.755(9)
Cl5 C181 1.740(9)
O31 C43 1.370(15)
O31 C94 1.432(16)
O32 C28 1.394(16)
O32 C30 1.409(16)
O25 C50 1.307(16)
O29 C49 1.388(15)
O29 C81 1.424(17)
C16 C32 1.376(19)
C16 C31 1.431(18)
C16 C21 1.440(19)
N2 C50 1.323(17)
N2 C53 1.412(17)
N2 C92 1.433(13)
O28 C55 1.179(15)
Cl4 C181 1.734(9)
C21 C38 1.374(19)
C21 C48 1.480(19)
N1 C52 1.359(17)
N1 C55 1.434(18)
N1 C86 1.458(13)
C23 C34 1.360(19)
C23 C35 1.448(19)
C23 C33 1.494(19)
O27 C52 1.165(16)
O26 C53 1.248(16)
C28 C47 1.343(19)
C28 C33 1.389(18)
C30 C71 1.356(18)
C30 C57 1.379(17)
C31 C33 1.437(19)
C31 C43 1.457(19)
C32 C69 1.372(18)
C32 C35 1.474(19)
C34 C61 1.399(18)
C34 C45 1.416(19)
C35 C49 1.367(19)
C38 C62 1.354(17)
C38 C53 1.49(2)
C42 C111 1.350(18)
C42 C108 1.396(17)
C42 C83 1.51(2)
C43 C62 1.395(18)
C45 C70 1.381(18)
C45 C52 1.54(2)
C47 C61 1.438(19)
C48 C66 1.293(19)
C48 C50 1.49(2)
C49 C70 1.453(19)
C55 C61 1.451(19)
O30 C99 1.413(16)
O30 C69 1.458(17)
C57 C74 1.402(18)
Cl2 C112 1.753(9)
C60 C108 1.374(18)
C60 C94 1.388(18)
C66 C69 1.339(19)
C71 C87 1.396(18)
C72 C94 1.295(17)
C72 C111 1.405(19)
C74 C127 1.426(19)
C75 C86 1.3900
C75 C95 1.3900
C86 C180 1.3900
C180 C133 1.3900
C133 C96 1.3900
C96 C95 1.3900
Cl1 C112 1.749(9)
Cl6 C181 1.729(9)
C81 C97 1.389(19)
C81 C89 1.407(18)
C83 C107 1.458(18)
C83 C119 1.507(19)
C83 C102 1.57(2)
C84 C88 1.360(19)
C84 C89 1.374(19)
C85 C128 1.3900
C85 C125 1.3900
C128 C105 1.3900
C105 C92 1.3900
C92 C110 1.3900
C110 C125 1.3900
C87 C127 1.429(18)
C88 C101 1.456(18)
C88 C117 1.49(2)
C91 C109 1.312(18)
C91 C115 1.485(19)
C91 C104 1.53(2)
Cl3 C112 1.749(9)
C97 C101 1.363(19)
C99 C116 1.364(18)
C99 C103 1.426(18)
C103 C115 1.334(18)
C104 C219 1.43(2)
C104 C186 1.54(2)
C104 C185 1.60(2)
C109 C116 1.379(18)
C114 C117 1.556(19)
C117 C187 1.47(2)
C117 C188 1.539(19)
C118 C12 1.536(10)
C123 C131 1.541(6)
C127 C182 1.513(19)
C129 C139 1.531(10)
C129 C6 1.538(10)
C129 C3 1.556(10)
C131 C8 1.525(9)
C131 C11 1.538(15)
C150 C193 1.55(3)
C170 C46 1.542(10)
C184 C182 1.541(9)
C189 C9 1.554(10)
C182 C183 1.523(9)
C182 C220 1.565(9)
C193 C204 1.54(3)
C193 C197 1.68(4)
C191 C19 1.529(10)
C194 C46 1.537(10)
C200 C203 1.544(10)
C200 C201 1.551(10)
C200 C202 1.555(10)
C196 C19 1.552(10)
C207 C2 1.544(7)
C209 C210 1.39(3)
C211 C212 1.553(10)
C214 C210 1.33(3)
C212 C7 1.540(10)
C212 C10 1.556(10)
C208 C2 1.547(7)
C206 C205 1.543(7)
C206 C13 1.553(10)
C206 C24 1.558(10)
C213 C210 1.60(3)
C198 C46 1.540(10)
C4 C12 1.538(10)
C12 C22 1.536(10)
C1 C17 1.544(10)
C2 C14 1.539(10)
C5 C9 1.555(10)
C64 C9 1.548(10)
C221 C222 1.548(10)
C222 C224 1.547(10)
C222 C223 1.556(10)
C19 C18 1.552(10)
C15 C17 1.550(10)
C17 C1A 1.547(10)
